data_7711959
loop_
_publ_author_name
'Schulz, Ji&#x159;&#xed;'
'Antala, Jakub'
'C&#xed;sa&#x159;ov&#xe1;, Ivana'
'&#x160;t&#x11b;pni&#x10d;ka, Petr'

_publ_section_title
;
 Beyond phosphorus: synthesis, reactivity, coordination behaviour and
 catalytic properties of 1,1'-bis(diphenylstibino)ferrocene.
;
_journal_issue 5
_journal_name_full 'Dalton transactions (Cambridge, England : 2003)'
_journal_page_first 1198
_journal_page_last 1211
_journal_paper_doi 10.1039/d2dt03770j
_journal_volume 52
_journal_year 2023
_chemical_formula_moiety 'C44 H43 Cl Fe Ru Sb2'
_chemical_formula_sum 'C44 H43 Cl Fe Ru Sb2'
_chemical_formula_weight 1007.65
_space_group_crystal_system monoclinic
_space_group_IT_number 14
_space_group_name_Hall '-P 2ybc'
_space_group_name_H-M_alt 'P 1 21/c 1'
_atom_sites_solution_hydrogens geom
_atom_sites_solution_primary direct
_atom_sites_solution_secondary difmap
_audit_creation_method SHELXL-2014/7
_audit_update_record
;
2022-11-11 deposited with the CCDC.	2022-12-15 downloaded from the CCDC.
;
_cell_angle_alpha 90
_cell_angle_beta 118.336(2)
_cell_angle_gamma 90
_cell_formula_units_Z 4
_cell_length_a 11.6926(6)
_cell_length_b 30.7225(15)
_cell_length_c 11.8129(6)
_cell_measurement_reflns_used 9423
_cell_measurement_temperature 150(2)
_cell_measurement_theta_max 27.54
_cell_measurement_theta_min 2.79
_cell_volume 3735.0(3)
_computing_cell_refinement 'SAINT V8.37A (Bruker AXS Inc., 2015)'
_computing_data_collection 'Bruker Instrument Service vV6.2.1'
_computing_data_reduction 'SAINT V8.37A (Bruker AXS Inc., 2015)'
_computing_molecular_graphics 'PLATON (Spek, 2003)'
_computing_publication_material 'PLATON (Spek, 2003)'
_computing_structure_refinement 'SHELXL-2014/7 (Sheldrick, 2014)'
_computing_structure_solution 'XT, VERSION 2014/5'
_diffrn_ambient_temperature 150(2)
_diffrn_measured_fraction_theta_full 0.999
_diffrn_measured_fraction_theta_max 0.993
_diffrn_measurement_device_type 'Bruker D8 VENTURE Kappa Duo PHOTON 100 CMOS'
_diffrn_measurement_method '\f and \w scans'
_diffrn_radiation_monochromator 'Quazar Mo multilayer optic'
_diffrn_radiation_source 'I\mS micro-focus sealed tube'
_diffrn_radiation_type MoK\a
_diffrn_radiation_wavelength 0.71073
_diffrn_reflns_av_R_equivalents 0.0300
_diffrn_reflns_av_unetI/netI 0.0136
_diffrn_reflns_Laue_measured_fraction_full 0.999
_diffrn_reflns_Laue_measured_fraction_max 0.993
_diffrn_reflns_limit_h_max 15
_diffrn_reflns_limit_h_min -15
_diffrn_reflns_limit_k_max 39
_diffrn_reflns_limit_k_min -39
_diffrn_reflns_limit_l_max 15
_diffrn_reflns_limit_l_min -15
_diffrn_reflns_number 116841
_diffrn_reflns_point_group_measured_fraction_full 0.999
_diffrn_reflns_point_group_measured_fraction_max 0.993
_diffrn_reflns_theta_full 25.242
_diffrn_reflns_theta_max 27.618
_diffrn_reflns_theta_min 2.365
_exptl_absorpt_coefficient_mu 2.311
_exptl_absorpt_correction_T_max 0.88
_exptl_absorpt_correction_T_min 0.67
_exptl_absorpt_correction_type numerical
_exptl_absorpt_process_details 'SADABS-2014/5 - Bruker AXS'
_exptl_crystal_colour orange
_exptl_crystal_density_diffrn 1.792
_exptl_crystal_description bar
_exptl_crystal_F_000 1984
_exptl_crystal_size_max 0.20
_exptl_crystal_size_mid 0.10
_exptl_crystal_size_min 0.06
_refine_diff_density_max 0.466
_refine_diff_density_min -0.585
_refine_diff_density_rms 0.075
_refine_ls_extinction_method none
_refine_ls_goodness_of_fit_ref 1.122
_refine_ls_hydrogen_treatment constr
_refine_ls_matrix_type full
_refine_ls_number_parameters 447
_refine_ls_number_reflns 8630
_refine_ls_number_restraints 0
_refine_ls_restrained_S_all 1.122
_refine_ls_R_factor_all 0.0236
_refine_ls_R_factor_gt 0.0198
_refine_ls_shift/su_max 0.002
_refine_ls_shift/su_mean 0.000
_refine_ls_structure_factor_coef Fsqd
_refine_ls_weighting_details 'w=1/[\s^2^(Fo^2^)+(0.0113P)^2^+5.0777P] where P=(Fo^2^+2Fc^2^)/3'
_refine_ls_weighting_scheme calc
_refine_ls_wR_factor_gt 0.0400
_refine_ls_wR_factor_ref 0.0410
_reflns_Friedel_coverage 0.000
_reflns_number_gt 7965
_reflns_number_total 8630
_reflns_threshold_expression 'I > 2\s(I)'
_cod_data_source_file d2dt03770j3.cif
_cod_data_source_block mo_js332
_cod_depositor_comments 'Adding full bibliography for 7711945--7711966.cif.'
_cod_original_sg_symbol_H-M 'P 21/c'
_cod_database_code 7711959
_shelx_shelxl_version_number 2014/7
_shelx_space_group_comment
;
The symmetry employed for this shelxl refinement is uniquely defined
by the following loop, which should always be used as a source of
symmetry information in preference to the above space-group names.
They are only intended as comments.
;
_shelx_estimated_absorpt_t_min 0.655
_shelx_estimated_absorpt_t_max 0.874

loop_
_space_group_symop_operation_xyz
'x, y, z'
'-x, y+1/2, -z+1/2'
'-x, -y, -z'
'x, -y-1/2, z-1/2'

loop_
_atom_site_label
_atom_site_type_symbol
_atom_site_fract_x
_atom_site_fract_y
_atom_site_fract_z
_atom_site_U_iso_or_equiv
_atom_site_adp_type
_atom_site_occupancy
_atom_site_site_symmetry_order
_atom_site_calc_flag
_atom_site_refinement_flags_posn
_atom_site_refinement_flags_adp
_atom_site_refinement_flags_occupancy
_atom_site_disorder_assembly
_atom_site_disorder_group
Sb1 Sb 0.86116(2) 0.33523(2) 0.39916(2) 0.01223(3) Uani 1 1 d . . . . .
Sb2 Sb 0.53998(2) 0.37610(2) 0.15434(2) 0.01312(3) Uani 1 1 d . . . . .
Ru Ru 0.72946(2) 0.40509(2) 0.36386(2) 0.01272(4) Uani 1 1 d . . . . .
Fe Fe 0.59361(3) 0.25530(2) 0.21958(3) 0.01240(6) Uani 1 1 d . . . . .
Cl Cl 0.62104(5) 0.36572(2) 0.47068(5) 0.02089(10) Uani 1 1 d . . . . .
C1 C 0.77951(19) 0.27243(6) 0.35016(19) 0.0138(4) Uani 1 1 d . . . . .
C2 C 0.7155(2) 0.25097(7) 0.41174(19) 0.0161(4) Uani 1 1 d . . . . .
H2 H 0.6998 0.2628 0.4774 0.019 Uiso 1 1 calc R U . . .
C3 C 0.6793(2) 0.20864(7) 0.3572(2) 0.0183(4) Uani 1 1 d . . . . .
H3 H 0.6357 0.1873 0.3806 0.022 Uiso 1 1 calc R U . . .
C4 C 0.7195(2) 0.20379(7) 0.2620(2) 0.0185(4) Uani 1 1 d . . . . .
H4 H 0.7070 0.1788 0.2102 0.022 Uiso 1 1 calc R U . . .
C5 C 0.7819(2) 0.24302(7) 0.2579(2) 0.0169(4) Uani 1 1 d . . . . .
H5 H 0.8189 0.2487 0.2031 0.020 Uiso 1 1 calc R U . . .
C6 C 0.48230(19) 0.30958(7) 0.12987(19) 0.0152(4) Uani 1 1 d . . . . .
C7 C 0.43061(19) 0.28617(7) 0.2005(2) 0.0189(4) Uani 1 1 d . . . . .
H7 H 0.4182 0.2975 0.2687 0.023 Uiso 1 1 calc R U . . .
C8 C 0.4011(2) 0.24300(7) 0.1508(2) 0.0228(5) Uani 1 1 d . . . . .
H8 H 0.3647 0.2207 0.1795 0.027 Uiso 1 1 calc R U . . .
C9 C 0.4356(2) 0.23905(7) 0.0512(2) 0.0224(5) Uani 1 1 d . . . . .
H9 H 0.4268 0.2136 0.0019 0.027 Uiso 1 1 calc R U . . .
C10 C 0.4856(2) 0.27986(7) 0.03784(19) 0.0181(4) Uani 1 1 d . . . . .
H10 H 0.5160 0.2863 -0.0219 0.022 Uiso 1 1 calc R U . . .
C11 C 0.9830(2) 0.33233(7) 0.3105(2) 0.0171(4) Uani 1 1 d . . . . .
C12 C 0.9209(2) 0.32872(7) 0.1765(2) 0.0216(4) Uani 1 1 d . . . . .
H12 H 0.8290 0.3259 0.1303 0.026 Uiso 1 1 calc R U . . .
C13 C 0.9922(2) 0.32926(8) 0.1104(2) 0.0275(5) Uani 1 1 d . . . . .
H13 H 0.9497 0.3257 0.0197 0.033 Uiso 1 1 calc R U . . .
C14 C 1.1254(2) 0.33503(8) 0.1770(2) 0.0278(5) Uani 1 1 d . . . . .
H14 H 1.1741 0.3362 0.1317 0.033 Uiso 1 1 calc R U . . .
C15 C 1.1874(2) 0.33906(8) 0.3090(2) 0.0264(5) Uani 1 1 d . . . . .
H15 H 1.2789 0.3431 0.3544 0.032 Uiso 1 1 calc R U . . .
C16 C 1.1169(2) 0.33724(7) 0.3762(2) 0.0205(4) Uani 1 1 d . . . . .
H16 H 1.1606 0.3394 0.4674 0.025 Uiso 1 1 calc R U . . .
C17 C 0.99072(19) 0.32013(7) 0.59561(19) 0.0161(4) Uani 1 1 d . . . . .
C18 C 0.9738(2) 0.34227(7) 0.6894(2) 0.0206(4) Uani 1 1 d . . . . .
H18 H 0.9092 0.3642 0.6648 0.025 Uiso 1 1 calc R U . . .
C19 C 1.0511(2) 0.33237(8) 0.8191(2) 0.0250(5) Uani 1 1 d . . . . .
H19 H 1.0400 0.3479 0.8828 0.030 Uiso 1 1 calc R U . . .
C20 C 1.1434(2) 0.30012(8) 0.8547(2) 0.0265(5) Uani 1 1 d . . . . .
H20 H 1.1959 0.2933 0.9431 0.032 Uiso 1 1 calc R U . . .
C21 C 1.1600(2) 0.27771(8) 0.7623(2) 0.0278(5) Uani 1 1 d . . . . .
H21 H 1.2239 0.2555 0.7873 0.033 Uiso 1 1 calc R U . . .
C22 C 1.0834(2) 0.28750(7) 0.6322(2) 0.0222(5) Uani 1 1 d . . . . .
H22 H 1.0947 0.2718 0.5689 0.027 Uiso 1 1 calc R U . . .
C23 C 0.5338(2) 0.38434(7) -0.0288(2) 0.0183(4) Uani 1 1 d . . . . .
C24 C 0.4268(2) 0.37188(7) -0.1441(2) 0.0231(5) Uani 1 1 d . . . . .
H24 H 0.3536 0.3588 -0.1432 0.028 Uiso 1 1 calc R U . . .
C25 C 0.4274(3) 0.37859(8) -0.2608(2) 0.0318(6) Uani 1 1 d . . . . .
H25 H 0.3540 0.3705 -0.3391 0.038 Uiso 1 1 calc R U . . .
C26 C 0.5342(3) 0.39696(8) -0.2628(2) 0.0362(6) Uani 1 1 d . . . . .
H26 H 0.5342 0.4013 -0.3425 0.043 Uiso 1 1 calc R U . . .
C27 C 0.6406(3) 0.40891(8) -0.1498(3) 0.0335(6) Uani 1 1 d . . . . .
H27 H 0.7140 0.4216 -0.1513 0.040 Uiso 1 1 calc R U . . .
C28 C 0.6407(2) 0.40247(7) -0.0327(2) 0.0248(5) Uani 1 1 d . . . . .
H28 H 0.7148 0.4106 0.0452 0.030 Uiso 1 1 calc R U . . .
C29 C 0.3616(2) 0.40818(7) 0.1172(2) 0.0196(4) Uani 1 1 d . . . . .
C30 C 0.3449(2) 0.41726(8) 0.2240(2) 0.0296(5) Uani 1 1 d . . . . .
H30 H 0.4087 0.4079 0.3068 0.035 Uiso 1 1 calc R U . . .
C31 C 0.2364(3) 0.43972(9) 0.2115(3) 0.0366(6) Uani 1 1 d . . . . .
H31 H 0.2260 0.4453 0.2852 0.044 Uiso 1 1 calc R U . . .
C32 C 0.1438(3) 0.45393(9) 0.0920(3) 0.0381(6) Uani 1 1 d . . . . .
H32 H 0.0693 0.4692 0.0830 0.046 Uiso 1 1 calc R U . . .
C33 C 0.1599(3) 0.44582(9) -0.0132(3) 0.0388(6) Uani 1 1 d . . . . .
H33 H 0.0966 0.4558 -0.0953 0.047 Uiso 1 1 calc R U . . .
C34 C 0.2680(2) 0.42305(8) -0.0016(2) 0.0305(5) Uani 1 1 d . . . . .
H34 H 0.2776 0.4177 -0.0758 0.037 Uiso 1 1 calc R U . . .
C35 C 0.6955(2) 0.47165(7) 0.4053(2) 0.0216(5) Uani 1 1 d . . . . .
C36 C 0.7171(2) 0.47209(7) 0.2962(2) 0.0212(4) Uani 1 1 d . . . . .
C37 C 0.8452(2) 0.45514(7) 0.3352(2) 0.0207(4) Uani 1 1 d . . . . .
C38 C 0.9034(2) 0.44566(7) 0.4709(2) 0.0216(5) Uani 1 1 d . . . . .
C39 C 0.8112(2) 0.45511(7) 0.5133(2) 0.0225(5) Uani 1 1 d . . . . .
C40 C 0.5819(3) 0.49017(8) 0.4138(3) 0.0349(6) Uani 1 1 d . . . . .
H40A H 0.6039 0.5193 0.4522 0.052 Uiso 1 1 calc R U . . .
H40B H 0.5598 0.4713 0.4673 0.052 Uiso 1 1 calc R U . . .
H40C H 0.5074 0.4922 0.3274 0.052 Uiso 1 1 calc R U . . .
C41 C 0.6267(3) 0.49198(8) 0.1687(2) 0.0299(5) Uani 1 1 d . . . . .
H41A H 0.5368 0.4847 0.1462 0.045 Uiso 1 1 calc R U . . .
H41B H 0.6467 0.4806 0.1026 0.045 Uiso 1 1 calc R U . . .
H41C H 0.6376 0.5237 0.1740 0.045 Uiso 1 1 calc R U . . .
C42 C 0.9185(2) 0.45573(8) 0.2597(3) 0.0299(5) Uani 1 1 d . . . . .
H42A H 0.8583 0.4621 0.1693 0.045 Uiso 1 1 calc R U . . .
H42B H 0.9590 0.4273 0.2662 0.045 Uiso 1 1 calc R U . . .
H42C H 0.9859 0.4782 0.2943 0.045 Uiso 1 1 calc R U . . .
C43 C 1.0441(2) 0.43354(8) 0.5532(3) 0.0304(5) Uani 1 1 d . . . . .
H43A H 1.0977 0.4599 0.5757 0.046 Uiso 1 1 calc R U . . .
H43B H 1.0710 0.4136 0.5055 0.046 Uiso 1 1 calc R U . . .
H43C H 1.0550 0.4193 0.6320 0.046 Uiso 1 1 calc R U . . .
C44 C 0.8275(3) 0.45130(8) 0.6466(2) 0.0330(6) Uani 1 1 d . . . . .
H44A H 0.9117 0.4378 0.7030 0.049 Uiso 1 1 calc R U . . .
H44B H 0.7577 0.4332 0.6449 0.049 Uiso 1 1 calc R U . . .
H44C H 0.8239 0.4803 0.6792 0.049 Uiso 1 1 calc R U . . .

loop_
_atom_site_aniso_label
_atom_site_aniso_U_11
_atom_site_aniso_U_22
_atom_site_aniso_U_33
_atom_site_aniso_U_23
_atom_site_aniso_U_13
_atom_site_aniso_U_12
Sb1 0.01072(6) 0.01391(6) 0.01083(6) -0.00032(5) 0.00412(5) -0.00009(5)
Sb2 0.01277(6) 0.01394(6) 0.01189(6) 0.00142(5) 0.00522(5) 0.00121(5)
Ru 0.01365(8) 0.01235(8) 0.01286(8) -0.00081(6) 0.00686(6) -0.00035(6)
Fe 0.01175(13) 0.01314(14) 0.01076(13) 0.00047(10) 0.00407(11) -0.00050(10)
Cl 0.0231(3) 0.0247(3) 0.0189(2) 0.0031(2) 0.0132(2) -0.0004(2)
C1 0.0115(9) 0.0136(9) 0.0132(9) 0.0000(7) 0.0035(8) 0.0010(7)
C2 0.0155(10) 0.0182(10) 0.0109(9) 0.0018(8) 0.0032(8) 0.0007(8)
C3 0.0183(10) 0.0152(10) 0.0176(10) 0.0050(8) 0.0055(9) 0.0014(8)
C4 0.0174(10) 0.0138(10) 0.0199(10) -0.0017(8) 0.0053(9) 0.0030(8)
C5 0.0145(10) 0.0189(10) 0.0167(10) -0.0021(8) 0.0070(8) 0.0008(8)
C6 0.0111(9) 0.0173(10) 0.0135(9) 0.0027(8) 0.0028(8) 0.0017(8)
C7 0.0123(10) 0.0225(11) 0.0213(11) 0.0048(8) 0.0075(8) 0.0024(8)
C8 0.0119(10) 0.0226(11) 0.0288(12) 0.0048(9) 0.0053(9) -0.0034(8)
C9 0.0188(11) 0.0188(11) 0.0173(10) -0.0021(8) -0.0013(9) -0.0017(8)
C10 0.0172(10) 0.0203(10) 0.0117(9) 0.0009(8) 0.0026(8) 0.0011(8)
C11 0.0185(10) 0.0167(10) 0.0172(10) 0.0007(8) 0.0094(8) 0.0007(8)
C12 0.0168(10) 0.0287(12) 0.0187(11) 0.0011(9) 0.0080(9) -0.0021(9)
C13 0.0280(12) 0.0378(14) 0.0195(11) -0.0001(10) 0.0135(10) -0.0027(10)
C14 0.0270(12) 0.0356(13) 0.0290(13) 0.0020(10) 0.0200(11) 0.0007(10)
C15 0.0156(11) 0.0338(13) 0.0299(13) 0.0035(10) 0.0109(10) 0.0021(9)
C16 0.0172(10) 0.0233(11) 0.0192(10) 0.0014(8) 0.0074(9) 0.0000(8)
C17 0.0132(9) 0.0195(10) 0.0134(9) -0.0001(8) 0.0046(8) -0.0041(8)
C18 0.0201(11) 0.0237(11) 0.0179(10) 0.0009(8) 0.0088(9) 0.0014(9)
C19 0.0235(11) 0.0354(13) 0.0167(11) -0.0012(9) 0.0101(9) -0.0020(10)
C20 0.0215(11) 0.0370(13) 0.0151(10) 0.0059(9) 0.0039(9) -0.0016(10)
C21 0.0228(12) 0.0294(13) 0.0227(12) 0.0064(10) 0.0039(10) 0.0082(10)
C22 0.0223(11) 0.0233(11) 0.0175(11) 0.0006(8) 0.0066(9) 0.0034(9)
C23 0.0254(11) 0.0133(10) 0.0170(10) 0.0026(8) 0.0106(9) 0.0038(8)
C24 0.0272(12) 0.0211(11) 0.0170(10) 0.0015(8) 0.0073(9) 0.0033(9)
C25 0.0468(16) 0.0263(12) 0.0139(11) 0.0005(9) 0.0076(11) 0.0081(11)
C26 0.0654(19) 0.0273(13) 0.0262(13) 0.0088(10) 0.0301(14) 0.0115(13)
C27 0.0498(16) 0.0290(13) 0.0376(15) 0.0040(11) 0.0337(14) 0.0006(11)
C28 0.0307(13) 0.0214(11) 0.0263(12) -0.0007(9) 0.0168(10) -0.0021(9)
C29 0.0154(10) 0.0161(10) 0.0273(11) 0.0014(8) 0.0101(9) 0.0017(8)
C30 0.0265(13) 0.0312(13) 0.0309(13) 0.0039(10) 0.0135(11) 0.0088(10)
C31 0.0354(15) 0.0383(15) 0.0415(15) 0.0020(12) 0.0227(13) 0.0115(12)
C32 0.0270(13) 0.0342(14) 0.0518(17) 0.0022(12) 0.0177(13) 0.0124(11)
C33 0.0273(14) 0.0405(15) 0.0360(15) 0.0090(12) 0.0047(12) 0.0143(12)
C34 0.0291(13) 0.0327(13) 0.0265(13) 0.0038(10) 0.0105(11) 0.0087(11)
C35 0.0262(12) 0.0127(10) 0.0295(12) -0.0046(8) 0.0161(10) -0.0022(8)
C36 0.0265(12) 0.0130(10) 0.0250(11) -0.0009(8) 0.0131(10) -0.0028(8)
C37 0.0234(11) 0.0134(10) 0.0279(12) -0.0039(8) 0.0143(10) -0.0053(8)
C38 0.0210(11) 0.0137(10) 0.0265(12) -0.0054(8) 0.0085(9) -0.0069(8)
C39 0.0297(12) 0.0165(10) 0.0215(11) -0.0074(8) 0.0123(10) -0.0068(9)
C40 0.0371(15) 0.0249(13) 0.0505(17) -0.0050(11) 0.0271(13) 0.0047(11)
C41 0.0374(14) 0.0185(11) 0.0315(13) 0.0070(10) 0.0145(12) 0.0026(10)
C42 0.0321(13) 0.0274(13) 0.0408(14) -0.0059(11) 0.0259(12) -0.0097(10)
C43 0.0208(12) 0.0220(12) 0.0398(14) -0.0058(10) 0.0075(11) -0.0070(9)
C44 0.0471(16) 0.0287(13) 0.0249(13) -0.0100(10) 0.0185(12) -0.0065(11)

loop_
_atom_type_symbol
_atom_type_description
_atom_type_scat_dispersion_real
_atom_type_scat_dispersion_imag
_atom_type_scat_source
C C 0.0033 0.0016 'International Tables Vol C Tables 4.2.6.8 and 6.1.1.4'
H H 0.0000 0.0000 'International Tables Vol C Tables 4.2.6.8 and 6.1.1.4'
Cl Cl 0.1484 0.1585 'International Tables Vol C Tables 4.2.6.8 and 6.1.1.4'
Fe Fe 0.3463 0.8444 'International Tables Vol C Tables 4.2.6.8 and 6.1.1.4'
Ru Ru -1.2594 0.8363 'International Tables Vol C Tables 4.2.6.8 and 6.1.1.4'
Sb Sb -0.5866 1.5461 'International Tables Vol C Tables 4.2.6.8 and 6.1.1.4'

loop_
_geom_angle_atom_site_label_1
_geom_angle_atom_site_label_2
_geom_angle_atom_site_label_3
_geom_angle
_geom_angle_site_symmetry_1
_geom_angle_site_symmetry_3
_geom_angle_publ_flag
C1 Sb1 C11 98.51(8) . . ?
C1 Sb1 C17 95.43(8) . . ?
C11 Sb1 C17 103.28(8) . . ?
C1 Sb1 Ru 124.34(5) . . ?
C11 Sb1 Ru 116.47(6) . . ?
C17 Sb1 Ru 114.91(6) . . ?
C6 Sb2 C23 96.87(8) . . ?
C6 Sb2 C29 101.41(8) . . ?
C23 Sb2 C29 100.05(8) . . ?
C6 Sb2 Ru 122.39(5) . . ?
C23 Sb2 Ru 122.06(6) . . ?
C29 Sb2 Ru 110.22(6) . . ?
C37 Ru C35 64.27(8) . . ?
C37 Ru C36 38.50(8) . . ?
C35 Ru C36 38.09(8) . . ?
C37 Ru C39 64.15(8) . . ?
C35 Ru C39 38.50(9) . . ?
C36 Ru C39 64.03(8) . . ?
C37 Ru C38 38.46(8) . . ?
C35 Ru C38 63.73(8) . . ?
C36 Ru C38 63.91(8) . . ?
C39 Ru C38 37.68(8) . . ?
C37 Ru Cl 157.86(6) . . ?
C35 Ru Cl 98.70(6) . . ?
C36 Ru Cl 133.00(6) . . ?
C39 Ru Cl 93.72(6) . . ?
C38 Ru Cl 122.57(6) . . ?
C37 Ru Sb1 104.31(6) . . ?
C35 Ru Sb1 155.39(6) . . ?
C36 Ru Sb1 141.19(6) . . ?
C39 Ru Sb1 117.34(6) . . ?
C38 Ru Sb1 93.49(6) . . ?
Cl Ru Sb1 85.509(14) . . ?
C37 Ru Sb2 114.19(6) . . ?
C35 Ru Sb2 112.01(6) . . ?
C36 Ru Sb2 95.54(6) . . ?
C39 Ru Sb2 149.97(6) . . ?
C38 Ru Sb2 152.53(6) . . ?
Cl Ru Sb2 84.616(14) . . ?
Sb1 Ru Sb2 92.475(7) . . ?
C2 Fe C8 119.39(9) . . ?
C2 Fe C9 155.06(9) . . ?
C8 Fe C9 40.83(9) . . ?
C2 Fe C3 40.94(8) . . ?
C8 Fe C3 102.72(9) . . ?
C9 Fe C3 118.83(9) . . ?
C2 Fe C7 106.06(9) . . ?
C8 Fe C7 40.92(9) . . ?
C9 Fe C7 68.82(9) . . ?
C3 Fe C7 119.63(9) . . ?
C2 Fe C1 40.98(8) . . ?
C8 Fe C1 157.87(9) . . ?
C9 Fe C1 161.20(9) . . ?
C3 Fe C1 68.64(8) . . ?
C7 Fe C1 124.38(8) . . ?
C2 Fe C10 161.99(8) . . ?
C8 Fe C10 68.58(9) . . ?
C9 Fe C10 40.82(9) . . ?
C3 Fe C10 156.87(9) . . ?
C7 Fe C10 68.56(9) . . ?
C1 Fe C10 126.89(8) . . ?
C2 Fe C4 68.64(8) . . ?
C8 Fe C4 118.91(9) . . ?
C9 Fe C4 105.24(9) . . ?
C3 Fe C4 40.51(9) . . ?
C7 Fe C4 155.12(9) . . ?
C1 Fe C4 68.46(8) . . ?
C10 Fe C4 123.58(9) . . ?
C2 Fe C5 68.46(8) . . ?
C8 Fe C5 156.68(9) . . ?
C9 Fe C5 123.38(9) . . ?
C3 Fe C5 68.05(8) . . ?
C7 Fe C5 162.25(9) . . ?
C1 Fe C5 40.60(8) . . ?
C10 Fe C5 111.14(9) . . ?
C4 Fe C5 40.40(8) . . ?
C2 Fe C6 124.16(8) . . ?
C8 Fe C6 68.74(8) . . ?
C9 Fe C6 68.80(8) . . ?
C3 Fe C6 157.83(8) . . ?
C7 Fe C6 40.79(8) . . ?
C1 Fe C6 111.28(8) . . ?
C10 Fe C6 40.74(8) . . ?
C4 Fe C6 161.53(8) . . ?
C5 Fe C6 127.32(8) . . ?
C5 C1 C2 107.56(17) . . ?
C5 C1 Fe 70.16(11) . . ?
C2 C1 Fe 68.89(11) . . ?
C5 C1 Sb1 128.25(15) . . ?
C2 C1 Sb1 124.12(14) . . ?
Fe C1 Sb1 128.46(10) . . ?
C3 C2 C1 107.81(18) . . ?
C3 C2 Fe 69.77(11) . . ?
C1 C2 Fe 70.13(11) . . ?
C3 C2 H2 126.1 . . ?
C1 C2 H2 126.1 . . ?
Fe C2 H2 125.6 . . ?
C4 C3 C2 108.43(18) . . ?
C4 C3 Fe 70.37(12) . . ?
C2 C3 Fe 69.30(11) . . ?
C4 C3 H3 125.8 . . ?
C2 C3 H3 125.8 . . ?
Fe C3 H3 126.1 . . ?
C3 C4 C5 107.84(18) . . ?
C3 C4 Fe 69.12(12) . . ?
C5 C4 Fe 70.03(12) . . ?
C3 C4 H4 126.1 . . ?
C5 C4 H4 126.1 . . ?
Fe C4 H4 126.3 . . ?
C4 C5 C1 108.36(18) . . ?
C4 C5 Fe 69.58(12) . . ?
C1 C5 Fe 69.24(11) . . ?
C4 C5 H5 125.8 . . ?
C1 C5 H5 125.8 . . ?
Fe C5 H5 126.9 . . ?
C7 C6 C10 106.97(18) . . ?
C7 C6 Fe 68.56(11) . . ?
C10 C6 Fe 68.83(11) . . ?
C7 C6 Sb2 126.62(15) . . ?
C10 C6 Sb2 126.40(15) . . ?
Fe C6 Sb2 128.46(10) . . ?
C8 C7 C6 108.28(19) . . ?
C8 C7 Fe 69.14(12) . . ?
C6 C7 Fe 70.64(12) . . ?
C8 C7 H7 125.9 . . ?
C6 C7 H7 125.9 . . ?
Fe C7 H7 125.9 . . ?
C9 C8 C7 108.25(19) . . ?
C9 C8 Fe 69.60(12) . . ?
C7 C8 Fe 69.93(12) . . ?
C9 C8 H8 125.9 . . ?
C7 C8 H8 125.9 . . ?
Fe C8 H8 126.2 . . ?
C8 C9 C10 108.05(19) . . ?
C8 C9 Fe 69.58(12) . . ?
C10 C9 Fe 70.21(12) . . ?
C8 C9 H9 126.0 . . ?
C10 C9 H9 126.0 . . ?
Fe C9 H9 125.8 . . ?
C9 C10 C6 108.45(19) . . ?
C9 C10 Fe 68.97(12) . . ?
C6 C10 Fe 70.44(11) . . ?
C9 C10 H10 125.8 . . ?
C6 C10 H10 125.8 . . ?
Fe C10 H10 126.4 . . ?
C16 C11 C12 119.0(2) . . ?
C16 C11 Sb1 124.10(16) . . ?
C12 C11 Sb1 116.74(15) . . ?
C13 C12 C11 120.6(2) . . ?
C13 C12 H12 119.7 . . ?
C11 C12 H12 119.7 . . ?
C14 C13 C12 119.8(2) . . ?
C14 C13 H13 120.1 . . ?
C12 C13 H13 120.1 . . ?
C15 C14 C13 120.1(2) . . ?
C15 C14 H14 120.0 . . ?
C13 C14 H14 120.0 . . ?
C14 C15 C16 120.4(2) . . ?
C14 C15 H15 119.8 . . ?
C16 C15 H15 119.8 . . ?
C11 C16 C15 120.2(2) . . ?
C11 C16 H16 119.9 . . ?
C15 C16 H16 119.9 . . ?
C22 C17 C18 119.40(19) . . ?
C22 C17 Sb1 122.85(15) . . ?
C18 C17 Sb1 117.59(15) . . ?
C17 C18 C19 120.3(2) . . ?
C17 C18 H18 119.8 . . ?
C19 C18 H18 119.8 . . ?
C20 C19 C18 119.9(2) . . ?
C20 C19 H19 120.0 . . ?
C18 C19 H19 120.0 . . ?
C19 C20 C21 120.1(2) . . ?
C19 C20 H20 120.0 . . ?
C21 C20 H20 120.0 . . ?
C20 C21 C22 120.4(2) . . ?
C20 C21 H21 119.8 . . ?
C22 C21 H21 119.8 . . ?
C17 C22 C21 119.8(2) . . ?
C17 C22 H22 120.1 . . ?
C21 C22 H22 120.1 . . ?
C28 C23 C24 118.8(2) . . ?
C28 C23 Sb2 118.72(16) . . ?
C24 C23 Sb2 122.52(16) . . ?
C23 C24 C25 120.0(2) . . ?
C23 C24 H24 120.0 . . ?
C25 C24 H24 120.0 . . ?
C26 C25 C24 120.4(2) . . ?
C26 C25 H25 119.8 . . ?
C24 C25 H25 119.8 . . ?
C27 C26 C25 120.0(2) . . ?
C27 C26 H26 120.0 . . ?
C25 C26 H26 120.0 . . ?
C26 C27 C28 120.0(2) . . ?
C26 C27 H27 120.0 . . ?
C28 C27 H27 120.0 . . ?
C23 C28 C27 120.8(2) . . ?
C23 C28 H28 119.6 . . ?
C27 C28 H28 119.6 . . ?
C34 C29 C30 117.9(2) . . ?
C34 C29 Sb2 125.45(17) . . ?
C30 C29 Sb2 116.44(16) . . ?
C31 C30 C29 121.1(2) . . ?
C31 C30 H30 119.5 . . ?
C29 C30 H30 119.5 . . ?
C32 C31 C30 120.0(3) . . ?
C32 C31 H31 120.0 . . ?
C30 C31 H31 120.0 . . ?
C33 C32 C31 119.5(2) . . ?
C33 C32 H32 120.2 . . ?
C31 C32 H32 120.2 . . ?
C32 C33 C34 120.8(2) . . ?
C32 C33 H33 119.6 . . ?
C34 C33 H33 119.6 . . ?
C29 C34 C33 120.6(2) . . ?
C29 C34 H34 119.7 . . ?
C33 C34 H34 119.7 . . ?
C36 C35 C39 108.03(19) . . ?
C36 C35 C40 127.0(2) . . ?
C39 C35 C40 124.5(2) . . ?
C36 C35 Ru 71.17(12) . . ?
C39 C35 Ru 70.98(12) . . ?
C40 C35 Ru 129.43(16) . . ?
C35 C36 C37 108.1(2) . . ?
C35 C36 C41 124.7(2) . . ?
C37 C36 C41 126.9(2) . . ?
C35 C36 Ru 70.74(12) . . ?
C37 C36 Ru 70.39(12) . . ?
C41 C36 Ru 130.06(16) . . ?
C36 C37 C38 107.42(19) . . ?
C36 C37 C42 127.2(2) . . ?
C38 C37 C42 124.2(2) . . ?
C36 C37 Ru 71.11(12) . . ?
C38 C37 Ru 71.64(12) . . ?
C42 C37 Ru 132.24(15) . . ?
C39 C38 C37 108.3(2) . . ?
C39 C38 C43 127.1(2) . . ?
C37 C38 C43 124.1(2) . . ?
C39 C38 Ru 70.66(12) . . ?
C37 C38 Ru 69.90(12) . . ?
C43 C38 Ru 131.18(15) . . ?
C38 C39 C35 108.12(19) . . ?
C38 C39 C44 128.0(2) . . ?
C35 C39 C44 123.8(2) . . ?
C38 C39 Ru 71.66(12) . . ?
C35 C39 Ru 70.52(12) . . ?
C44 C39 Ru 125.58(16) . . ?
C35 C40 H40A 109.5 . . ?
C35 C40 H40B 109.5 . . ?
H40A C40 H40B 109.5 . . ?
C35 C40 H40C 109.5 . . ?
H40A C40 H40C 109.5 . . ?
H40B C40 H40C 109.5 . . ?
C36 C41 H41A 109.5 . . ?
C36 C41 H41B 109.5 . . ?
H41A C41 H41B 109.5 . . ?
C36 C41 H41C 109.5 . . ?
H41A C41 H41C 109.5 . . ?
H41B C41 H41C 109.5 . . ?
C37 C42 H42A 109.5 . . ?
C37 C42 H42B 109.5 . . ?
H42A C42 H42B 109.5 . . ?
C37 C42 H42C 109.5 . . ?
H42A C42 H42C 109.5 . . ?
H42B C42 H42C 109.5 . . ?
C38 C43 H43A 109.5 . . ?
C38 C43 H43B 109.5 . . ?
H43A C43 H43B 109.5 . . ?
C38 C43 H43C 109.5 . . ?
H43A C43 H43C 109.5 . . ?
H43B C43 H43C 109.5 . . ?
C39 C44 H44A 109.5 . . ?
C39 C44 H44B 109.5 . . ?
H44A C44 H44B 109.5 . . ?
C39 C44 H44C 109.5 . . ?
H44A C44 H44C 109.5 . . ?
H44B C44 H44C 109.5 . . ?

loop_
_geom_bond_atom_site_label_1
_geom_bond_atom_site_label_2
_geom_bond_distance
_geom_bond_site_symmetry_2
_geom_bond_publ_flag
Sb1 C1 2.108(2) . ?
Sb1 C11 2.133(2) . ?
Sb1 C17 2.135(2) . ?
Sb1 Ru 2.5577(2) . ?
Sb2 C6 2.128(2) . ?
Sb2 C23 2.145(2) . ?
Sb2 C29 2.156(2) . ?
Sb2 Ru 2.5735(2) . ?
Ru C37 2.178(2) . ?
Ru C35 2.182(2) . ?
Ru C36 2.188(2) . ?
Ru C39 2.188(2) . ?
Ru C38 2.202(2) . ?
Ru Cl 2.4861(5) . ?
Fe C2 2.032(2) . ?
Fe C8 2.033(2) . ?
Fe C9 2.033(2) . ?
Fe C3 2.039(2) . ?
Fe C7 2.043(2) . ?
Fe C1 2.049(2) . ?
Fe C10 2.049(2) . ?
Fe C4 2.055(2) . ?
Fe C5 2.061(2) . ?
Fe C6 2.071(2) . ?
C1 C5 1.426(3) . ?
C1 C2 1.429(3) . ?
C2 C3 1.424(3) . ?
C2 H2 0.9500 . ?
C3 C4 1.417(3) . ?
C3 H3 0.9500 . ?
C4 C5 1.421(3) . ?
C4 H4 0.9500 . ?
C5 H5 0.9500 . ?
C6 C7 1.434(3) . ?
C6 C10 1.434(3) . ?
C7 C8 1.425(3) . ?
C7 H7 0.9500 . ?
C8 C9 1.418(3) . ?
C8 H8 0.9500 . ?
C9 C10 1.424(3) . ?
C9 H9 0.9500 . ?
C10 H10 0.9500 . ?
C11 C16 1.387(3) . ?
C11 C12 1.398(3) . ?
C12 C13 1.387(3) . ?
C12 H12 0.9500 . ?
C13 C14 1.383(3) . ?
C13 H13 0.9500 . ?
C14 C15 1.379(3) . ?
C14 H14 0.9500 . ?
C15 C16 1.391(3) . ?
C15 H15 0.9500 . ?
C16 H16 0.9500 . ?
C17 C22 1.386(3) . ?
C17 C18 1.392(3) . ?
C18 C19 1.394(3) . ?
C18 H18 0.9500 . ?
C19 C20 1.376(3) . ?
C19 H19 0.9500 . ?
C20 C21 1.380(3) . ?
C20 H20 0.9500 . ?
C21 C22 1.395(3) . ?
C21 H21 0.9500 . ?
C22 H22 0.9500 . ?
C23 C28 1.389(3) . ?
C23 C24 1.396(3) . ?
C24 C25 1.397(3) . ?
C24 H24 0.9500 . ?
C25 C26 1.381(4) . ?
C25 H25 0.9500 . ?
C26 C27 1.374(4) . ?
C26 H26 0.9500 . ?
C27 C28 1.396(3) . ?
C27 H27 0.9500 . ?
C28 H28 0.9500 . ?
C29 C34 1.384(3) . ?
C29 C30 1.394(3) . ?
C30 C31 1.388(3) . ?
C30 H30 0.9500 . ?
C31 C32 1.380(4) . ?
C31 H31 0.9500 . ?
C32 C33 1.365(4) . ?
C32 H32 0.9500 . ?
C33 C34 1.394(4) . ?
C33 H33 0.9500 . ?
C34 H34 0.9500 . ?
C35 C36 1.426(3) . ?
C35 C39 1.441(3) . ?
C35 C40 1.492(3) . ?
C36 C37 1.440(3) . ?
C36 C41 1.498(3) . ?
C37 C38 1.443(3) . ?
C37 C42 1.502(3) . ?
C38 C39 1.418(3) . ?
C38 C43 1.507(3) . ?
C39 C44 1.499(3) . ?
C40 H40A 0.9800 . ?
C40 H40B 0.9800 . ?
C40 H40C 0.9800 . ?
C41 H41A 0.9800 . ?
C41 H41B 0.9800 . ?
C41 H41C 0.9800 . ?
C42 H42A 0.9800 . ?
C42 H42B 0.9800 . ?
C42 H42C 0.9800 . ?
C43 H43A 0.9800 . ?
C43 H43B 0.9800 . ?
C43 H43C 0.9800 . ?
C44 H44A 0.9800 . ?
C44 H44B 0.9800 . ?
C44 H44C 0.9800 . ?
